data_2104319
loop_
_publ_author_name
'van de Streek, Jacco'
'Br\"uning, J\"urgen'
'Ivashevskaya, Svetlana N.'
'Ermrich, Martin'
'Paulus, Erich F.'
'Bolte, Michael'
'Schmidt, Martin U.'

_publ_section_title
;
 Structures of six industrial benzimidazolone pigments from laboratory
 powder diffraction data
;
_journal_coeditor_code OG5035
_journal_issue 2
_journal_name_full 'Acta Crystallographica Section B'
_journal_page_first 200
_journal_page_last 211
_journal_paper_doi 10.1107/S0108768108041529
_journal_volume 65
_journal_year 2009
_chemical_formula_moiety 'C18 H15 N5 O5'
_chemical_formula_structural 'C18 H15 N5 O5'
_chemical_formula_sum 'C18 H15 N5 O5'
_chemical_formula_weight 381.35
_chemical_name_common 'Pigment Yellow 151'
_chemical_name_systematic
;
?
;
_space_group_IT_number 2
_symmetry_cell_setting triclinic
_symmetry_space_group_name_Hall '-P 1'
_symmetry_space_group_name_H-M 'P -1'
_cell_angle_alpha 95.857(2)
_cell_angle_beta 95.5056(17)
_cell_angle_gamma 91.7980(13)
_cell_formula_units_Z 2
_cell_length_a 5.12970(14)
_cell_length_b 9.2292(3)
_cell_length_c 17.4094(6)
_cell_measurement_temperature 293(2)
_cell_volume 815.42(4)
_computing_cell_refinement 'TOPAS (Coelho, 2006)'
_computing_data_collection 'STOE WINXPOW (STOE & CIE GmbH, 2004)'
_computing_data_reduction 'DASH (David <i>et al.</i>, 2006)'
_computing_molecular_graphics 'Mercury (Macrae <i>et al.</i>, 2006)'
_computing_publication_material '  DASH, TOPAS, Mercury'
_computing_structure_refinement 'TOPAS (Coelho, 2006)'
_computing_structure_solution 'DASH (David <i>et al.</i>, 2006)'
_diffrn_ambient_temperature 293(2)
_diffrn_measurement_device_type STOE-Stadi-P
_diffrn_measurement_method \q/2\q
_diffrn_radiation_monochromator 'primary focussing, Ge 111'
_diffrn_radiation_type CuK\a~1~
_diffrn_radiation_wavelength 1.54056
_diffrn_reflns_number 814
_exptl_absorpt_coefficient_mu 0.984
_exptl_absorpt_correction_type none
_exptl_crystal_density_diffrn 1.553
_exptl_crystal_density_method 'not measured'
_exptl_crystal_F_000 396
_refine_ls_extinction_method none
_refine_ls_goodness_of_fit_all 1.17
_refine_ls_hydrogen_treatment constr
_refine_ls_matrix_type fullcycle
_refine_ls_number_constraints 0
_refine_ls_number_parameters 194
_refine_ls_number_restraints 118
_refine_ls_shift/su_max 0.001
_refine_ls_structure_factor_coef Inet
_refine_ls_weighting_details w=1/\s[Y~obs~]^2^
_refine_ls_weighting_scheme sigma
_cod_data_source_file og5035.cif
_cod_data_source_block PY151
_cod_database_code 2104319

loop_
_symmetry_equiv_pos_as_xyz
'-x, -y, -z'
'x, y, z'

loop_
_atom_site_type_symbol
_atom_site_label
_atom_site_fract_x
_atom_site_fract_y
_atom_site_fract_z
_atom_site_U_iso_or_equiv
_atom_site_occupancy
C C1 0.7418(7) 0.1407(4) 0.76861(17) 0.03680 1
C C2 0.5843(7) 0.1220(4) 0.83607(18) 0.03680 1
N N3 0.7080(8) 0.0571(4) 0.70371(19) 0.03680 1
C C4 0.9503(7) 0.2575(4) 0.76977(17) 0.03680 1
N N5 0.6345(5) 0.2211(3) 0.89847(16) 0.03680 1
O O6 0.3994(8) 0.0326(5) 0.8246(3) 0.03680 1
N N7 0.5357(6) -0.0512(3) 0.68773(15) 0.03680 1
O O8 1.0236(7) 0.3383(5) 0.8277(2) 0.03680 1
C C9 1.0975(5) 0.2516(3) 0.69777(16) 0.03680 1
C C10 0.5215(5) 0.2398(3) 0.96951(16) 0.03680 1
H H11 0.77878 0.28811 0.89357 0.04416 1
H H12 0.41875 -0.07397 0.72544 0.04416 1
C C13 0.5197(4) -0.1361(3) 0.61585(15) 0.03680 1
H H14 1.17303 0.14384 0.68518 0.04416 1
H H15 0.96616 0.27735 0.64846 0.04416 1
H H16 1.26091 0.33131 0.70694 0.04416 1
C C17 0.6210(5) 0.3427(3) 1.02889(15) 0.03680 1
C C18 0.3042(6) 0.1521(3) 0.97876(16) 0.03680 1
C C19 0.6890(5) -0.1046(2) 0.56204(15) 0.03680 1
C C20 0.3340(5) -0.2541(3) 0.59660(15) 0.03680 1
C C21 0.5029(4) 0.3546(2) 1.09601(13) 0.03680 1
H H22 0.78003 0.40858 1.02301 0.04416 1
C C23 0.1821(5) 0.1628(3) 1.04593(16) 0.03680 1
H H24 0.22751 0.07698 0.93529 0.04416 1
C C25 0.6716(5) -0.1908(3) 0.49044(15) 0.03680 1
H H26 0.82609 -0.02057 0.57312 0.04416 1
C C27 0.3208(5) -0.3382(3) 0.52449(15) 0.03680 1
C C28 0.1484(6) -0.2910(3) 0.65291(17) 0.03680 1
C C29 0.2807(4) 0.26350(19) 1.10470(14) 0.03680 1
N N30 0.5556(5) 0.4440(3) 1.16446(15) 0.03680 1
H H31 0.02271 0.09862 1.05193 0.04416 1
C C32 0.4907(5) -0.3059(3) 0.47148(14) 0.03680 1
H H33 0.79742 -0.16692 0.45131 0.04416 1
H H34 0.18753 -0.42326 0.51023 0.04416 1
O O35 -0.0248(7) -0.4027(4) 0.6268(2) 0.03680 1
O O36 0.1339(7) -0.2206(5) 0.7143(2) 0.03680 1
N N37 0.2182(5) 0.3076(3) 1.17946(15) 0.03680 1
H H38 0.69762 0.51709 1.17337 0.04416 1
C C39 0.3824(6) 0.4172(3) 1.21659(16) 0.03680 1
H H40 0.48327 -0.36620 0.41883 0.04416 1
H H41 -0.15751 -0.43051 0.65955 0.04416 1
H H42 0.07596 0.26638 1.20398 0.04416 1
O O43 0.3770(7) 0.4781(4) 1.2817(2) 0.03680 1

loop_
_atom_type_symbol
_atom_type_description
_atom_type_scat_dispersion_real
_atom_type_scat_dispersion_imag
_atom_type_scat_source
C C 0.0181 0.0091 'International Tables Vol C Tables 4.2.6.8 and 6.1.1.4'
H H 0.0000 0.0000 'International Tables Vol C Tables 4.2.6.8 and 6.1.1.4'
N N 0.0311 0.0180 'International Tables Vol C Tables 4.2.6.8 and 6.1.1.4'
O O 0.0492 0.0322 'International Tables Vol C Tables 4.2.6.8 and 6.1.1.4'

loop_
_geom_angle_atom_site_label_1
_geom_angle_atom_site_label_2
_geom_angle_atom_site_label_3
_geom_angle_site_symmetry_1
_geom_angle_site_symmetry_3
_geom_angle
_geom_angle_publ_flag
C2 C1 N3 . . 123.2(3) ?
C2 C1 C4 . . 123.4(3) ?
N3 C1 C4 . . 113.3(3) ?
C1 C2 N5 . . 116.3(3) ?
C1 C2 O6 . . 116.7(3) ?
N5 C2 O6 . . 125.8(3) ?
C1 N3 N7 . . 125.3(4) ?
C1 C4 O8 . . 122.4(3) ?
C1 C4 C9 . . 115.1(2) ?
O8 C4 C9 . . 121.4(3) ?
C2 N5 C10 . . 131.5(3) ?
C2 N5 H11 . . 112.1(7) ?
N3 N7 H12 . . 118.7(7) ?
N3 N7 C13 . . 120.4(3) ?
H12 N7 C13 . . 119.8(7) ?
C4 C9 H14 . . 109.4(7) ?
C4 C9 H15 . . 110.5(7) ?
C4 C9 H16 . . 107.6(6) ?
H14 C9 H15 . . 108.1(8) ?
H14 C9 H16 . . 109.5(7) ?
H15 C9 H16 . . 111.6(9) ?
N5 C10 C17 . . 121.4(2) ?
N5 C10 C18 . . 118.7(2) ?
C17 C10 C18 . . 119.9(3) ?
N7 C13 C19 . . 119.6(2) ?
N7 C13 C20 . . 121.6(2) ?
C19 C13 C20 . . 118.8(2) ?
C10 C17 C21 . . 118.5(2) ?
C10 C17 H22 . . 120.8(7) ?
C21 C17 H22 . . 120.8(7) ?
C10 C18 C23 . . 122.4(2) ?
C10 C18 H24 . . 120.3(7) ?
C23 C18 H24 . . 117.3(7) ?
C13 C19 C25 . . 118.8(2) ?
C13 C19 H26 . . 119.4(6) ?
C25 C19 H26 . . 121.7(6) ?
C13 C20 C27 . . 121.0(2) ?
C13 C20 C28 . . 120.4(2) ?
C27 C20 C28 . . 118.6(2) ?
C17 C21 C29 . . 121.0(2) ?
C17 C21 N30 . . 132.2(2) ?
C29 C21 N30 . . 106.8(2) ?
C18 C23 C29 . . 117.9(2) ?
C18 C23 H31 . . 119.2(7) ?
C29 C23 H31 . . 122.9(7) ?
C19 C25 C32 . . 122.5(2) ?
C19 C25 H33 . . 119.4(6) ?
C32 C25 H33 . . 118.1(6) ?
C20 C27 C32 . . 119.5(2) ?
C20 C27 H34 . . 119.4(7) ?
C32 C27 H34 . . 121.1(7) ?
C20 C28 O35 . . 114.7(3) ?
C20 C28 O36 . . 123.7(3) ?
O35 C28 O36 . . 121.2(3) ?
C21 C29 C23 . . 120.4(2) ?
C21 C29 N37 . . 104.0(2) ?
C23 C29 N37 . . 135.5(2) ?
C25 C32 C27 . . 119.3(2) ?
C25 C32 H40 . . 119.4(6) ?
C27 C32 H40 . . 121.3(6) ?
C29 N37 C39 . . 112.8(2) ?
C29 N37 H42 . . 127.3(6) ?
C39 N37 H42 . . 119.9(7) ?
N30 C39 N37 . . 104.7(2) ?
N30 C39 O43 . . 127.4(3) ?
N37 C39 O43 . . 127.9(3) ?

loop_
_geom_bond_atom_site_label_1
_geom_bond_atom_site_label_2
_geom_bond_site_symmetry_2
_geom_bond_distance
_geom_bond_publ_flag
C1 C2 . 1.509(5) ?
C1 N3 . 1.296(4) ?
C1 C4 . 1.492(5) ?
C2 N5 . 1.347(4) ?
C2 O6 . 1.225(5) ?
N3 N7 . 1.303(4) ?
C4 O8 . 1.213(5) ?
C4 C9 . 1.521(4) ?
N5 C10 . 1.412(4) ?
N5 H11 . 0.980(10) ?
N7 C13 . 1.401(3) ?
C9 H14 . 1.100(10) ?
C9 H15 . 1.100(10) ?
C9 H16 . 1.080(10) ?
C10 C17 . 1.377(4) ?
C10 C18 . 1.390(4) ?
C13 C19 . 1.383(4) ?
C13 C20 . 1.417(3) ?
C17 C21 . 1.363(4) ?
C17 H22 . 1.050(10) ?
C18 C23 . 1.374(4) ?
C19 C25 . 1.402(3) ?
C20 C27 . 1.402(3) ?
C20 C28 . 1.486(4) ?
C21 C29 . 1.423(3) ?
C21 N30 . 1.378(3) ?
C23 C29 . 1.356(3) ?
C25 C32 . 1.379(3) ?
C27 C32 . 1.376(4) ?
C28 O35 . 1.352(4) ?
C28 O36 . 1.203(5) ?
C29 N37 . 1.393(3) ?
N30 H38 . 0.990(10) ?
N30 C39 . 1.365(4) ?
O35 H41 . 0.940(10) ?
N37 C39 . 1.364(4) ?
N37 H42 . 0.970(10) ?
C39 O43 . 1.215(5) ?

loop_
_cod_related_entry_id
_cod_related_entry_database
_cod_related_entry_code
1 ChemSpider 30654535
